data_1543219
loop_
_publ_author_name
'Williams, Michael J.'
'Kong, Jongrock'
'Chung, Cheol K.'
'Brunskill, Andrew'
'Campeau, Louis-Charles'
'McLaughlin, Mark'

_publ_section_title
;
 The Discovery of Quinoxaline-Based Metathesis Catalysts from Synthesis of
 Grazoprevir (MK-5172).
;
_journal_issue 9
_journal_name_full 'Organic letters'
_journal_page_first 1952
_journal_page_last 1955
_journal_paper_doi 10.1021/acs.orglett.6b00070
_journal_volume 18
_journal_year 2016
_chemical_formula_moiety 'C36 H44 Cl2 N4 O2 Ru'
_chemical_formula_sum 'C36 H44 Cl2 N4 O2 Ru'
_chemical_formula_weight 736.72
_chemical_name_systematic
; 
[1,3-bis(2,4,6-trimethylphenyl)-2-imidazolidinylidene]dichloro
[3-(6-methoxy-3-(isopropylsulfonyl)quinoxalin-2-yl)
propylidene]ruthenium(II) 
;
_space_group_crystal_system monoclinic
_space_group_IT_number 14
_space_group_name_Hall '-P 2yn'
_space_group_name_H-M_alt 'P 1 21/n 1'
_symmetry_space_group_name_Hall '-P 2yn'
_symmetry_space_group_name_H-M 'P 1 21/n 1'
_atom_sites_solution_hydrogens geom
_atom_sites_solution_primary direct
_audit_creation_method SHELXL-2014
_cell_angle_alpha 90
_cell_angle_beta 97.6486(17)
_cell_angle_gamma 90
_cell_formula_units_Z 4
_cell_length_a 11.9275(8)
_cell_length_b 15.7557(10)
_cell_length_c 18.3669(12)
_cell_measurement_reflns_used 9813
_cell_measurement_temperature 100(2)
_cell_measurement_theta_max 66.62
_cell_measurement_theta_min 3.71
_cell_volume 3420.9(4)
_computing_cell_refinement 'Bruker SAINT'
_computing_data_collection 'Bruker APEX2'
_computing_data_reduction 'Bruker SAINT'
_computing_molecular_graphics 'Bruker SHELXTL'
_computing_publication_material 'Bruker SHELXTL'
_computing_structure_refinement 'SHELXL-2014 (Sheldrick, 2014)'
_computing_structure_solution 'SHELXS-97 (Sheldrick 2008)'
_diffrn_ambient_temperature 100(2)
_diffrn_measured_fraction_theta_full 0.997
_diffrn_measured_fraction_theta_max 0.994
_diffrn_measurement_device_type 'Bruker APEX-II CCD'
_diffrn_measurement_method '\f and \w scans'
_diffrn_radiation_type CuK\a
_diffrn_radiation_wavelength 1.54178
_diffrn_reflns_av_R_equivalents 0.0255
_diffrn_reflns_av_unetI/netI 0.0223
_diffrn_reflns_Laue_measured_fraction_full 0.997
_diffrn_reflns_Laue_measured_fraction_max 0.994
_diffrn_reflns_limit_h_max 12
_diffrn_reflns_limit_h_min -14
_diffrn_reflns_limit_k_max 18
_diffrn_reflns_limit_k_min -18
_diffrn_reflns_limit_l_max 20
_diffrn_reflns_limit_l_min -21
_diffrn_reflns_number 23191
_diffrn_reflns_point_group_measured_fraction_full 0.997
_diffrn_reflns_point_group_measured_fraction_max 0.994
_diffrn_reflns_theta_full 66.500
_diffrn_reflns_theta_max 66.716
_diffrn_reflns_theta_min 3.710
_diffrn_source 'sealed-tube microsource X-ray generator'
_exptl_absorpt_coefficient_mu 5.442
_exptl_absorpt_correction_T_max 0.762
_exptl_absorpt_correction_T_min 0.533
_exptl_absorpt_correction_type multi-scan
_exptl_absorpt_process_details
;    
(SADABS; Sheldrick, 2003) 
;
_exptl_crystal_colour red
_exptl_crystal_density_diffrn 1.430
_exptl_crystal_description plate
_exptl_crystal_F_000 1528
_exptl_crystal_size_max 0.200
_exptl_crystal_size_mid 0.200
_exptl_crystal_size_min 0.050
_exptl_transmission_factor_max 0.7528
_exptl_transmission_factor_min 0.5268
_refine_diff_density_max 0.359
_refine_diff_density_min -0.396
_refine_diff_density_rms 0.053
_refine_ls_extinction_method none
_refine_ls_goodness_of_fit_ref 1.057
_refine_ls_hydrogen_treatment constr
_refine_ls_matrix_type full
_refine_ls_number_parameters 415
_refine_ls_number_reflns 6031
_refine_ls_number_restraints 0
_refine_ls_restrained_S_all 1.057
_refine_ls_R_factor_all 0.0216
_refine_ls_R_factor_gt 0.0211
_refine_ls_shift/su_max 0.001
_refine_ls_shift/su_mean 0.000
_refine_ls_structure_factor_coef Fsqd
_refine_ls_weighting_details 'w=1/[\s^2^(Fo^2^)+(0.0199P)^2^+2.9192P] where P=(Fo^2^+2Fc^2^)/3'
_refine_ls_weighting_scheme calc
_refine_ls_wR_factor_gt 0.0534
_refine_ls_wR_factor_ref 0.0536
_reflns_Friedel_coverage 0.000
_reflns_number_gt 5894
_reflns_number_total 6031
_reflns_threshold_expression 'I > 2\s(I)'
_cod_data_source_file ol6b00070_si_001.cif
_cod_data_source_block mdk001
_cod_depositor_comments 'Adding full bibliography for 1543219.cif.'
_cod_database_code 1543219
_shelx_space_group_comment
; 
The symmetry employed for this shelxl refinement is uniquely defined 
by the following loop, which should always be used as a source of 
symmetry information in preference to the above space-group names. 
They are only intended as comments. 
;
_shelx_estimated_absorpt_t_min 0.409
_shelx_estimated_absorpt_t_max 0.773
_shelxl_version_number 2014-3

loop_
_space_group_symop_operation_xyz
'x, y, z'
'-x+1/2, y+1/2, -z+1/2'
'-x, -y, -z'
'x-1/2, -y-1/2, z-1/2'

loop_
_atom_site_label
_atom_site_type_symbol
_atom_site_fract_x
_atom_site_fract_y
_atom_site_fract_z
_atom_site_U_iso_or_equiv
_atom_site_adp_type
_atom_site_occupancy
_atom_site_site_symmetry_order
_atom_site_calc_flag
_atom_site_refinement_flags_posn
_atom_site_refinement_flags_adp
Ru1 Ru 0.34281(2) 0.94387(2) 0.14863(2) 0.01134(5) Uani 1 1 d . .
Cl1 Cl 0.53675(3) 0.98323(3) 0.15657(2) 0.02017(9) Uani 1 1 d . .
Cl2 Cl 0.16458(3) 0.88444(3) 0.16495(2) 0.01786(9) Uani 1 1 d . .
O1 O 0.33114(10) 0.66962(7) -0.02816(6) 0.0157(2) Uani 1 1 d . .
O2 O 0.67031(10) 0.62486(8) 0.31791(6) 0.0192(3) Uani 1 1 d . .
N1C N 0.31240(13) 1.07209(9) 0.26300(8) 0.0185(3) Uani 1 1 d . .
N2C N 0.26091(12) 1.13040(9) 0.15689(8) 0.0163(3) Uani 1 1 d . .
C1C C 0.30279(14) 1.05856(10) 0.18965(9) 0.0143(3) Uani 1 1 d . .
C2C C 0.27607(17) 1.15697(12) 0.28304(10) 0.0232(4) Uani 1 1 d . .
H2CA H 0.3391 1.1886 0.3114 0.028 Uiso 1 1 calc R U
H2CB H 0.2121 1.1536 0.3122 0.028 Uiso 1 1 calc R U
C3C C 0.24001(18) 1.19795(13) 0.20888(10) 0.0282(4) Uani 1 1 d . .
H3CA H 0.1591 1.2140 0.2031 0.034 Uiso 1 1 calc R U
H3CB H 0.2860 1.2490 0.2022 0.034 Uiso 1 1 calc R U
N1 N 0.38622(11) 0.81660(9) 0.11921(7) 0.0131(3) Uani 1 1 d . .
C2 C 0.34090(13) 0.78139(11) 0.05692(9) 0.0141(3) Uani 1 1 d . .
C3 C 0.37741(13) 0.69808(11) 0.03850(9) 0.0137(3) Uani 1 1 d . .
N4 N 0.45116(11) 0.65278(9) 0.08004(7) 0.0141(3) Uani 1 1 d . .
C4A C 0.49263(13) 0.68749(11) 0.14713(9) 0.0136(3) Uani 1 1 d . .
C5 C 0.56443(14) 0.63747(11) 0.19661(9) 0.0152(3) Uani 1 1 d . .
H5A H 0.5855 0.5821 0.1830 0.018 Uiso 1 1 calc R U
C6 C 0.60405(13) 0.66929(11) 0.26513(9) 0.0157(3) Uani 1 1 d . .
C7 C 0.57509(14) 0.75206(11) 0.28483(9) 0.0164(3) Uani 1 1 d . .
H7A H 0.6043 0.7738 0.3318 0.020 Uiso 1 1 calc R U
C8 C 0.50535(14) 0.80153(11) 0.23715(9) 0.0154(3) Uani 1 1 d . .
H8A H 0.4862 0.8572 0.2512 0.018 Uiso 1 1 calc R U
C8A C 0.46165(13) 0.76978(10) 0.16684(9) 0.0129(3) Uani 1 1 d . .
C9 C 0.38768(14) 0.60005(11) -0.06153(9) 0.0159(3) Uani 1 1 d . .
H9A H 0.4714 0.6067 -0.0492 0.019 Uiso 1 1 calc R U
C10 C 0.35485(15) 0.61216(12) -0.14345(9) 0.0209(4) Uani 1 1 d . .
H10A H 0.3732 0.6702 -0.1570 0.031 Uiso 1 1 calc R U
H10B H 0.2735 0.6024 -0.1561 0.031 Uiso 1 1 calc R U
H10C H 0.3967 0.5717 -0.1701 0.031 Uiso 1 1 calc R U
C11 C 0.35264(15) 0.51476(11) -0.03432(10) 0.0206(4) Uani 1 1 d . .
H11A H 0.3725 0.5118 0.0191 0.031 Uiso 1 1 calc R U
H11B H 0.3920 0.4696 -0.0574 0.031 Uiso 1 1 calc R U
H11C H 0.2707 0.5076 -0.0470 0.031 Uiso 1 1 calc R U
C12 C 0.68574(16) 0.53663(12) 0.30289(10) 0.0226(4) Uani 1 1 d . .
H12A H 0.7298 0.5098 0.3456 0.034 Uiso 1 1 calc R U
H12B H 0.7262 0.5309 0.2601 0.034 Uiso 1 1 calc R U
H12C H 0.6118 0.5089 0.2927 0.034 Uiso 1 1 calc R U
C1D C 0.35767(15) 1.01280(11) 0.31856(9) 0.0163(3) Uani 1 1 d . .
C2D C 0.47348(15) 1.01617(11) 0.34512(9) 0.0196(4) Uani 1 1 d . .
C3D C 0.51551(16) 0.95774(12) 0.39889(10) 0.0230(4) Uani 1 1 d . .
H3DA H 0.5941 0.9581 0.4163 0.028 Uiso 1 1 calc R U
C4D C 0.44672(17) 0.89915(12) 0.42787(10) 0.0234(4) Uani 1 1 d . .
C5D C 0.33165(16) 0.90086(11) 0.40354(10) 0.0220(4) Uani 1 1 d . .
H5DA H 0.2834 0.8620 0.4238 0.026 Uiso 1 1 calc R U
C6D C 0.28481(15) 0.95830(11) 0.34990(10) 0.0190(4) Uani 1 1 d . .
C7D C 0.54954(16) 1.08374(13) 0.32044(11) 0.0268(4) Uani 1 1 d . .
H7DA H 0.6286 1.0694 0.3375 0.040 Uiso 1 1 calc R U
H7DB H 0.5313 1.1386 0.3411 0.040 Uiso 1 1 calc R U
H7DC H 0.5382 1.0871 0.2667 0.040 Uiso 1 1 calc R U
C8D C 0.4965(2) 0.83637(14) 0.48532(11) 0.0358(5) Uani 1 1 d . .
H8DA H 0.5588 0.8632 0.5174 0.054 Uiso 1 1 calc R U
H8DB H 0.5251 0.7869 0.4612 0.054 Uiso 1 1 calc R U
H8DC H 0.4380 0.8182 0.5147 0.054 Uiso 1 1 calc R U
C9D C 0.15839(15) 0.96403(13) 0.33059(11) 0.0261(4) Uani 1 1 d . .
H9DA H 0.1397 0.9761 0.2780 0.039 Uiso 1 1 calc R U
H9DB H 0.1293 1.0097 0.3591 0.039 Uiso 1 1 calc R U
H9DC H 0.1239 0.9100 0.3421 0.039 Uiso 1 1 calc R U
C1E C 0.24263(14) 1.14707(10) 0.07948(9) 0.0162(3) Uani 1 1 d . .
C2E C 0.14026(15) 1.12442(11) 0.03840(10) 0.0183(4) Uani 1 1 d . .
C3E C 0.12724(15) 1.13880(11) -0.03742(10) 0.0207(4) Uani 1 1 d . .
H3EA H 0.0584 1.1228 -0.0663 0.025 Uiso 1 1 calc R U
C4E C 0.21221(16) 1.17583(11) -0.07159(10) 0.0224(4) Uani 1 1 d . .
C5E C 0.31223(16) 1.19966(11) -0.02847(10) 0.0225(4) Uani 1 1 d . .
H5EA H 0.3703 1.2260 -0.0512 0.027 Uiso 1 1 calc R U
C6E C 0.32916(15) 1.18589(11) 0.04703(10) 0.0199(4) Uani 1 1 d . .
C7E C 0.04662(15) 1.08505(13) 0.07441(10) 0.0235(4) Uani 1 1 d . .
H7EA H 0.0213 1.1253 0.1095 0.035 Uiso 1 1 calc R U
H7EB H 0.0745 1.0333 0.1003 0.035 Uiso 1 1 calc R U
H7EC H -0.0169 1.0709 0.0368 0.035 Uiso 1 1 calc R U
C8E C 0.19827(19) 1.18941(13) -0.15392(10) 0.0305(4) Uani 1 1 d . .
H8EA H 0.1209 1.1748 -0.1750 0.046 Uiso 1 1 calc R U
H8EB H 0.2518 1.1532 -0.1756 0.046 Uiso 1 1 calc R U
H8EC H 0.2131 1.2490 -0.1644 0.046 Uiso 1 1 calc R U
C9E C 0.44118(16) 1.20635(13) 0.09198(11) 0.0264(4) Uani 1 1 d . .
H9EA H 0.4930 1.2294 0.0598 0.040 Uiso 1 1 calc R U
H9EB H 0.4736 1.1545 0.1157 0.040 Uiso 1 1 calc R U
H9EC H 0.4297 1.2484 0.1296 0.040 Uiso 1 1 calc R U
C1L C 0.32702(14) 0.97321(11) 0.05228(9) 0.0160(3) Uani 1 1 d . .
H1LA H 0.3465 1.0298 0.0413 0.019 Uiso 1 1 calc R U
C2L C 0.28678(15) 0.91788(11) -0.01108(9) 0.0172(3) Uani 1 1 d . .
H2LA H 0.3475 0.9141 -0.0428 0.021 Uiso 1 1 calc R U
H2LB H 0.2211 0.9458 -0.0401 0.021 Uiso 1 1 calc R U
C3L C 0.25212(14) 0.82795(11) 0.00664(9) 0.0168(3) Uani 1 1 d . .
H3LA H 0.1818 0.8305 0.0298 0.020 Uiso 1 1 calc R U
H3LB H 0.2353 0.7956 -0.0398 0.020 Uiso 1 1 calc R U

loop_
_atom_site_aniso_label
_atom_site_aniso_U_11
_atom_site_aniso_U_22
_atom_site_aniso_U_33
_atom_site_aniso_U_23
_atom_site_aniso_U_13
_atom_site_aniso_U_12
Ru1 0.01235(7) 0.01059(7) 0.01134(7) -0.00096(4) 0.00260(5) 0.00025(4)
Cl1 0.01404(19) 0.0204(2) 0.0265(2) -0.00118(17) 0.00434(15) -0.00223(15)
Cl2 0.01660(19) 0.01808(19) 0.01959(19) -0.00113(16) 0.00496(15) -0.00323(15)
O1 0.0180(6) 0.0157(6) 0.0122(5) -0.0047(5) -0.0022(4) 0.0043(5)
O2 0.0205(6) 0.0221(6) 0.0135(6) -0.0015(5) -0.0035(5) 0.0063(5)
N1C 0.0248(8) 0.0156(7) 0.0150(7) -0.0030(6) 0.0028(6) 0.0057(6)
N2C 0.0204(7) 0.0120(7) 0.0171(7) -0.0014(6) 0.0049(6) 0.0031(6)
C1C 0.0119(8) 0.0150(8) 0.0165(8) -0.0010(6) 0.0033(6) -0.0024(6)
C2C 0.0346(10) 0.0162(9) 0.0204(9) -0.0029(7) 0.0091(8) 0.0060(8)
C3C 0.0410(11) 0.0213(10) 0.0220(10) -0.0053(8) 0.0036(8) 0.0129(8)
N1 0.0143(6) 0.0127(7) 0.0127(7) 0.0000(5) 0.0032(5) -0.0002(5)
C2 0.0139(8) 0.0155(8) 0.0133(8) 0.0007(6) 0.0034(6) -0.0007(6)
C3 0.0138(8) 0.0157(8) 0.0116(8) -0.0005(6) 0.0022(6) -0.0009(6)
N4 0.0151(7) 0.0146(7) 0.0126(7) -0.0009(6) 0.0016(5) 0.0006(5)
C4A 0.0127(7) 0.0167(8) 0.0117(8) -0.0009(6) 0.0030(6) -0.0026(6)
C5 0.0149(8) 0.0151(8) 0.0155(8) -0.0012(7) 0.0019(6) 0.0015(6)
C6 0.0130(8) 0.0209(9) 0.0132(8) 0.0013(7) 0.0015(6) 0.0009(7)
C7 0.0166(8) 0.0208(9) 0.0115(8) -0.0030(7) 0.0009(6) -0.0021(7)
C8 0.0176(8) 0.0147(8) 0.0142(8) -0.0021(7) 0.0037(6) -0.0015(6)
C8A 0.0122(7) 0.0142(8) 0.0128(8) 0.0007(6) 0.0030(6) -0.0016(6)
C9 0.0163(8) 0.0166(8) 0.0145(8) -0.0056(7) 0.0006(6) 0.0042(6)
C10 0.0256(9) 0.0215(9) 0.0146(8) -0.0056(7) -0.0005(7) 0.0034(7)
C11 0.0218(9) 0.0177(9) 0.0213(9) -0.0026(7) -0.0005(7) 0.0028(7)
C12 0.0256(9) 0.0239(9) 0.0166(9) -0.0020(7) -0.0036(7) 0.0106(8)
C1D 0.0217(9) 0.0151(8) 0.0123(8) -0.0034(7) 0.0028(6) 0.0026(7)
C2D 0.0213(9) 0.0209(9) 0.0170(8) -0.0051(7) 0.0038(7) -0.0015(7)
C3D 0.0208(9) 0.0270(10) 0.0199(9) -0.0049(8) -0.0021(7) 0.0019(7)
C4D 0.0350(10) 0.0194(9) 0.0157(9) -0.0024(7) 0.0025(7) 0.0035(8)
C5D 0.0319(10) 0.0167(9) 0.0189(9) -0.0037(7) 0.0091(7) -0.0032(7)
C6D 0.0220(9) 0.0184(8) 0.0173(8) -0.0075(7) 0.0055(7) -0.0010(7)
C7D 0.0247(10) 0.0303(10) 0.0259(10) -0.0041(8) 0.0052(8) -0.0079(8)
C8D 0.0523(13) 0.0283(11) 0.0253(10) 0.0042(9) -0.0003(9) 0.0080(10)
C9D 0.0210(9) 0.0332(10) 0.0257(10) -0.0073(9) 0.0086(7) -0.0023(8)
C1E 0.0208(8) 0.0113(8) 0.0171(8) 0.0009(6) 0.0049(7) 0.0044(6)
C2E 0.0190(8) 0.0144(8) 0.0224(9) 0.0009(7) 0.0058(7) 0.0039(7)
C3E 0.0217(9) 0.0179(9) 0.0217(9) -0.0007(7) 0.0002(7) 0.0038(7)
C4E 0.0321(10) 0.0158(8) 0.0204(9) 0.0024(7) 0.0076(7) 0.0057(7)
C5E 0.0267(9) 0.0164(9) 0.0269(10) 0.0037(7) 0.0125(8) -0.0004(7)
C6E 0.0218(9) 0.0131(8) 0.0254(9) 0.0001(7) 0.0057(7) 0.0013(7)
C7E 0.0187(9) 0.0265(10) 0.0257(10) 0.0015(8) 0.0049(7) 0.0001(7)
C8E 0.0453(12) 0.0264(10) 0.0208(10) 0.0046(8) 0.0081(8) 0.0023(9)
C9E 0.0231(9) 0.0244(10) 0.0321(10) 0.0006(8) 0.0054(8) -0.0052(8)
C1L 0.0169(8) 0.0132(8) 0.0188(8) -0.0002(7) 0.0052(6) 0.0033(6)
C2L 0.0216(9) 0.0181(8) 0.0121(8) 0.0016(7) 0.0024(6) 0.0050(7)
C3L 0.0201(8) 0.0158(8) 0.0135(8) -0.0016(7) -0.0011(6) 0.0033(7)

loop_
_atom_type_symbol
_atom_type_description
_atom_type_scat_dispersion_real
_atom_type_scat_dispersion_imag
_atom_type_scat_source
C C 0.0181 0.0091 'International Tables Vol C Tables 4.2.6.8 and 6.1.1.4'
H H 0.0000 0.0000 'International Tables Vol C Tables 4.2.6.8 and 6.1.1.4'
N N 0.0311 0.0180 'International Tables Vol C Tables 4.2.6.8 and 6.1.1.4'
O O 0.0492 0.0322 'International Tables Vol C Tables 4.2.6.8 and 6.1.1.4'
Cl Cl 0.3639 0.7018 'International Tables Vol C Tables 4.2.6.8 and 6.1.1.4'
Ru Ru 0.0552 3.2960 'International Tables Vol C Tables 4.2.6.8 and 6.1.1.4'

loop_
_geom_angle_atom_site_label_1
_geom_angle_atom_site_label_2
_geom_angle_atom_site_label_3
_geom_angle
C1L Ru1 C1C 97.79(7)
C1L Ru1 N1 89.42(6)
C1C Ru1 N1 172.77(6)
C1L Ru1 Cl2 104.17(5)
C1C Ru1 Cl2 92.59(5)
N1 Ru1 Cl2 85.07(4)
C1L Ru1 Cl1 88.13(5)
C1C Ru1 Cl1 91.14(5)
N1 Ru1 Cl1 89.65(4)
Cl2 Ru1 Cl1 166.529(15)
C3 O1 C9 118.21(12)
C6 O2 C12 116.04(13)
C1C N1C C1D 125.40(14)
C1C N1C C2C 113.85(14)
C1D N1C C2C 120.70(14)
C1C N2C C1E 126.56(14)
C1C N2C C3C 113.73(14)
C1E N2C C3C 119.60(14)
N2C C1C N1C 106.83(14)
N2C C1C Ru1 132.16(12)
N1C C1C Ru1 120.96(12)
N1C C2C C3C 102.74(14)
N2C C3C C2C 102.84(14)
C2 N1 C8A 118.75(14)
C2 N1 Ru1 121.54(11)
C8A N1 Ru1 119.69(10)
N1 C2 C3 119.05(15)
N1 C2 C3L 120.10(15)
C3 C2 C3L 120.85(14)
N4 C3 O1 120.87(15)
N4 C3 C2 124.50(15)
O1 C3 C2 114.60(14)
C3 N4 C4A 116.20(14)
N4 C4A C5 118.11(15)
N4 C4A C8A 121.32(15)
C5 C4A C8A 120.54(15)
C6 C5 C4A 119.47(15)
O2 C6 C5 124.02(16)
O2 C6 C7 115.61(14)
C5 C6 C7 120.36(15)
C8 C7 C6 120.78(15)
C7 C8 C8A 120.02(16)
N1 C8A C4A 119.97(14)
N1 C8A C8 121.17(15)
C4A C8A C8 118.80(15)
O1 C9 C11 111.36(14)
O1 C9 C10 104.41(13)
C11 C9 C10 113.20(14)
C6D C1D C2D 121.12(16)
C6D C1D N1C 119.77(16)
C2D C1D N1C 118.85(16)
C3D C2D C1D 117.77(16)
C3D C2D C7D 120.37(17)
C1D C2D C7D 121.75(16)
C4D C3D C2D 122.42(17)
C5D C4D C3D 118.30(17)
C5D C4D C8D 121.27(18)
C3D C4D C8D 120.42(18)
C4D C5D C6D 121.70(17)
C5D C6D C1D 118.38(16)
C5D C6D C9D 119.91(17)
C1D C6D C9D 121.60(17)
C2E C1E C6E 121.60(16)
C2E C1E N2C 119.78(15)
C6E C1E N2C 118.63(16)
C1E C2E C3E 118.08(16)
C1E C2E C7E 121.02(16)
C3E C2E C7E 120.90(16)
C4E C3E C2E 121.77(17)
C3E C4E C5E 118.52(17)
C3E C4E C8E 121.36(18)
C5E C4E C8E 120.11(17)
C6E C5E C4E 121.63(17)
C5E C6E C1E 118.37(17)
C5E C6E C9E 120.82(16)
C1E C6E C9E 120.65(16)
C2L C1L Ru1 126.63(13)
C1L C2L C3L 116.63(14)
C2 C3L C2L 113.38(14)

loop_
_geom_bond_atom_site_label_1
_geom_bond_atom_site_label_2
_geom_bond_distance
Ru1 C1L 1.8144(17)
Ru1 C1C 2.0388(16)
Ru1 N1 2.1575(14)
Ru1 Cl2 2.3782(4)
Ru1 Cl1 2.3805(4)
O1 C3 1.3510(19)
O1 C9 1.4636(19)
O2 C6 1.360(2)
O2 C12 1.434(2)
N1C C1C 1.354(2)
N1C C1D 1.435(2)
N1C C2C 1.468(2)
N2C C1C 1.346(2)
N2C C1E 1.434(2)
N2C C3C 1.473(2)
C2C C3C 1.517(3)
N1 C2 1.321(2)
N1 C8A 1.382(2)
C2 C3 1.437(2)
C2 C3L 1.501(2)
C3 N4 1.299(2)
N4 C4A 1.378(2)
C4A C5 1.405(2)
C4A C8A 1.409(2)
C5 C6 1.378(2)
C6 C7 1.409(2)
C7 C8 1.368(2)
C8 C8A 1.418(2)
C9 C11 1.512(2)
C9 C10 1.515(2)
C1D C6D 1.399(2)
C1D C2D 1.403(2)
C2D C3D 1.394(3)
C2D C7D 1.507(3)
C3D C4D 1.387(3)
C4D C5D 1.386(3)
C4D C8D 1.509(3)
C5D C6D 1.398(3)
C6D C9D 1.505(3)
C1E C2E 1.394(2)
C1E C6E 1.399(2)
C2E C3E 1.399(3)
C2E C7E 1.506(2)
C3E C4E 1.390(3)
C4E C5E 1.393(3)
C4E C8E 1.514(3)
C5E C6E 1.391(3)
C6E C9E 1.509(3)
C1L C2L 1.482(2)
C2L C3L 1.523(2)

loop_
_geom_torsion_atom_site_label_1
_geom_torsion_atom_site_label_2
_geom_torsion_atom_site_label_3
_geom_torsion_atom_site_label_4
_geom_torsion
C1E N2C C1C N1C 176.20(15)
C3C N2C C1C N1C 0.1(2)
C1E N2C C1C Ru1 -6.5(3)
C3C N2C C1C Ru1 177.45(14)
C1D N1C C1C N2C -177.56(15)
C2C N1C C1C N2C -0.1(2)
C1D N1C C1C Ru1 4.8(2)
C2C N1C C1C Ru1 -177.80(12)
C1C N1C C2C C3C 0.0(2)
C1D N1C C2C C3C 177.63(16)
C1C N2C C3C C2C -0.1(2)
C1E N2C C3C C2C -176.47(15)
N1C C2C C3C N2C 0.03(19)
C8A N1 C2 C3 -4.3(2)
Ru1 N1 C2 C3 176.81(11)
C8A N1 C2 C3L 175.34(14)
Ru1 N1 C2 C3L -3.6(2)
C9 O1 C3 N4 -17.3(2)
C9 O1 C3 C2 160.78(14)
N1 C2 C3 N4 1.8(2)
C3L C2 C3 N4 -177.85(15)
N1 C2 C3 O1 -176.27(14)
C3L C2 C3 O1 4.1(2)
O1 C3 N4 C4A -179.67(14)
C2 C3 N4 C4A 2.4(2)
C3 N4 C4A C5 174.16(14)
C3 N4 C4A C8A -4.0(2)
N4 C4A C5 C6 -177.71(15)
C8A C4A C5 C6 0.4(2)
C12 O2 C6 C5 -8.3(2)
C12 O2 C6 C7 170.62(15)
C4A C5 C6 O2 177.39(15)
C4A C5 C6 C7 -1.5(2)
O2 C6 C7 C8 -177.55(15)
C5 C6 C7 C8 1.5(2)
C6 C7 C8 C8A -0.2(2)
C2 N1 C8A C4A 2.8(2)
Ru1 N1 C8A C4A -178.33(11)
C2 N1 C8A C8 -174.49(15)
Ru1 N1 C8A C8 4.4(2)
N4 C4A C8A N1 1.5(2)
C5 C4A C8A N1 -176.55(14)
N4 C4A C8A C8 178.84(14)
C5 C4A C8A C8 0.8(2)
C7 C8 C8A N1 176.43(15)
C7 C8 C8A C4A -0.8(2)
C3 O1 C9 C11 84.45(17)
C3 O1 C9 C10 -153.05(14)
C1C N1C C1D C6D -94.1(2)
C2C N1C C1D C6D 88.6(2)
C1C N1C C1D C2D 91.7(2)
C2C N1C C1D C2D -85.6(2)
C6D C1D C2D C3D 6.1(2)
N1C C1D C2D C3D -179.79(15)
C6D C1D C2D C7D -170.11(16)
N1C C1D C2D C7D 4.0(2)
C1D C2D C3D C4D -1.9(3)
C7D C2D C3D C4D 174.32(17)
C2D C3D C4D C5D -1.8(3)
C2D C3D C4D C8D 179.17(17)
C3D C4D C5D C6D 1.5(3)
C8D C4D C5D C6D -179.45(17)
C4D C5D C6D C1D 2.5(3)
C4D C5D C6D C9D -173.80(17)
C2D C1D C6D C5D -6.4(2)
N1C C1D C6D C5D 179.56(15)
C2D C1D C6D C9D 169.84(16)
N1C C1D C6D C9D -4.2(2)
C1C N2C C1E C2E 88.1(2)
C3C N2C C1E C2E -96.0(2)
C1C N2C C1E C6E -91.8(2)
C3C N2C C1E C6E 84.1(2)
C6E C1E C2E C3E 2.2(3)
N2C C1E C2E C3E -177.63(15)
C6E C1E C2E C7E -178.18(16)
N2C C1E C2E C7E 1.9(2)
C1E C2E C3E C4E -1.1(3)
C7E C2E C3E C4E 179.35(17)
C2E C3E C4E C5E -0.6(3)
C2E C3E C4E C8E 178.67(17)
C3E C4E C5E C6E 1.1(3)
C8E C4E C5E C6E -178.13(17)
C4E C5E C6E C1E 0.0(3)
C4E C5E C6E C9E 175.56(17)
C2E C1E C6E C5E -1.7(3)
N2C C1E C6E C5E 178.15(15)
C2E C1E C6E C9E -177.30(16)
N2C C1E C6E C9E 2.6(2)
C1C Ru1 C1L C2L -146.57(14)
N1 Ru1 C1L C2L 32.87(15)
Cl2 Ru1 C1L C2L -51.89(15)
Cl1 Ru1 C1L C2L 122.54(14)
Ru1 C1L C2L C3L 1.8(2)
N1 C2 C3L C2L 51.3(2)
C3 C2 C3L C2L -129.04(16)
C1L C2L C3L C2 -52.3(2)
